data_4077036
loop_
_publ_author_name
'Iverson, Carl N.'
'Lachicotte, Rene J.'
'M\"uller, Christian'
'Jones, William D.'

_publ_section_title
;
 \h2-Coordination and C&#x2212;H Activation of Electron-Poor Arenes
;
_journal_issue 24
_journal_name_full Organometallics
_journal_page_first 5320
_journal_paper_doi 10.1021/om020459x
_journal_volume 21
_journal_year 2002
_chemical_formula_sum 'C26 H41 F9 P2 Pt'
_chemical_formula_weight 781.62
_chemical_name_common (dtbpm)Pt[C6H3(CF3)3],(3)
_chemical_name_systematic
;
  ?
;
_space_group_IT_number 33
_symmetry_cell_setting orthorhombic
_symmetry_space_group_name_Hall 'P 2c -2n'
_symmetry_space_group_name_H-M 'P n a 21'
_atom_sites_solution_hydrogens geom
_atom_sites_solution_primary direct
_atom_sites_solution_secondary difmap
_audit_creation_method SHELXL-97
_cell_angle_alpha 90.00
_cell_angle_beta 90.00
_cell_angle_gamma 90.00
_cell_formula_units_Z 4
_cell_length_a 16.0468(8)
_cell_length_b 10.5316(5)
_cell_length_c 17.5815(9)
_cell_measurement_reflns_used 4670
_cell_measurement_temperature 193(2)
_cell_volume 2971.2(3)
_computing_cell_refinement 'Bruker SMART'
_computing_data_collection 'Bruker SMART'
_computing_data_reduction 'Bruker SHELXTL'
_computing_molecular_graphics 'Bruker SHELXTL'
_computing_publication_material 'Bruker SHELXTL'
_computing_structure_refinement 'SHELXL-97 (Sheldrick, 1997)'
_computing_structure_solution 'SHELXS-97 (Sheldrick, 1990)'
_diffrn_ambient_temperature 193(2)
_diffrn_measured_fraction_theta_full 0.999
_diffrn_measured_fraction_theta_max 0.999
_diffrn_measurement_device_type 'CCD area detector'
_diffrn_measurement_method 'phi and omega scans'
_diffrn_radiation_monochromator graphite
_diffrn_radiation_source 'normal-focus sealed tube'
_diffrn_radiation_type MoK\a
_diffrn_radiation_wavelength 0.71073
_diffrn_reflns_av_R_equivalents 0.0318
_diffrn_reflns_av_sigmaI/netI 0.0221
_diffrn_reflns_limit_h_max 17
_diffrn_reflns_limit_h_min -17
_diffrn_reflns_limit_k_max 11
_diffrn_reflns_limit_k_min -11
_diffrn_reflns_limit_l_max 14
_diffrn_reflns_limit_l_min -19
_diffrn_reflns_number 12755
_diffrn_reflns_theta_full 23.25
_diffrn_reflns_theta_max 23.25
_diffrn_reflns_theta_min 2.25
_exptl_absorpt_coefficient_mu 4.901
_exptl_absorpt_correction_T_max 0.928000
_exptl_absorpt_correction_T_min 0.526980
_exptl_absorpt_correction_type SADABS
_exptl_crystal_colour yellow
_exptl_crystal_density_diffrn 1.747
_exptl_crystal_density_method 'not measured'
_exptl_crystal_description prisms
_exptl_crystal_F_000 1544
_exptl_crystal_size_max .15
_exptl_crystal_size_mid .12
_exptl_crystal_size_min .10
_refine_diff_density_max 1.045
_refine_diff_density_min -0.537
_refine_diff_density_rms 0.070
_refine_ls_abs_structure_details 'Flack H D (1983), Acta Cryst. A39, 876-881'
_refine_ls_abs_structure_Flack 0.017(5)
_refine_ls_extinction_method none
_refine_ls_goodness_of_fit_ref 1.003
_refine_ls_hydrogen_treatment mixed
_refine_ls_matrix_type full
_refine_ls_number_parameters 343
_refine_ls_number_reflns 3633
_refine_ls_number_restraints 1
_refine_ls_restrained_S_all 1.003
_refine_ls_R_factor_all 0.0209
_refine_ls_R_factor_gt 0.0195
_refine_ls_shift/su_max 0.010
_refine_ls_shift/su_mean 0.002
_refine_ls_structure_factor_coef Fsqd
_refine_ls_weighting_details 'calc w=1/[\s^2^(Fo^2^)+(0.0353P)^2^+0.0000P] where P=(Fo^2^+2Fc^2^)/3'
_refine_ls_weighting_scheme calc
_refine_ls_wR_factor_gt 0.0474
_refine_ls_wR_factor_ref 0.0480
_reflns_number_gt 3471
_reflns_number_total 3633
_reflns_threshold_expression >2sigma(I)
_cod_data_source_file om020459x.cif
_cod_data_source_block sad1_jonci04
_cod_depositor_comments
;
The following automatic conversions were performed:

'_symmetry_cell_setting' value 'Orthorhombic' changed to
'orthorhombic' according to
/home/saulius/struct/CIF-dictionaries/cif_core.dic dictionary named
'cif_core.dic' version 2.4.1 from 2010-06-29.

Automatic conversion script
Id: cif_fix_values 1715 2011-07-08 13:25:40Z adriana 
;
_cod_original_sg_symbol_H-M Pna2(1)
_cod_database_code 4077036

loop_
_symmetry_equiv_pos_as_xyz
'x, y, z'
'-x, -y, z+1/2'
'x+1/2, -y+1/2, z'
'-x+1/2, y+1/2, z+1/2'

loop_
_atom_site_label
_atom_site_type_symbol
_atom_site_fract_x
_atom_site_fract_y
_atom_site_fract_z
_atom_site_U_iso_or_equiv
_atom_site_adp_type
_atom_site_occupancy
_atom_site_symmetry_multiplicity
_atom_site_calc_flag
_atom_site_refinement_flags
Pt1 Pt 0.121462(8) 0.092296(12) 0.25168(2) 0.02061(7) Uani 1 1 d .
P1 P 0.13555(8) -0.06575(12) 0.34198(8) 0.0237(3) Uani 1 1 d .
P2 P 0.19285(8) -0.06808(11) 0.18980(8) 0.0239(3) Uani 1 1 d .
F1 F 0.0067(3) 0.2466(3) 0.4291(2) 0.0736(11) Uani 1 1 d .
F2 F -0.0311(2) 0.4294(3) 0.3898(2) 0.0594(10) Uani 1 1 d .
F3 F 0.0734(2) 0.4118(3) 0.4639(2) 0.0572(10) Uani 1 1 d .
F4 F 0.1023(2) 0.2315(3) 0.06992(18) 0.0465(8) Uani 1 1 d .
F5 F -0.01409(16) 0.2141(3) 0.13019(17) 0.0402(7) Uani 1 1 d .
F6 F 0.0388(2) 0.3979(3) 0.1089(2) 0.0491(11) Uani 1 1 d .
F7 F 0.3022(2) 0.5654(3) 0.2987(3) 0.0756(14) Uani 1 1 d .
F8 F 0.3331(3) 0.4653(5) 0.1970(3) 0.0879(14) Uani 1 1 d .
F9 F 0.3532(2) 0.3787(4) 0.3042(3) 0.0708(12) Uani 1 1 d .
C1 C 0.1371(3) -0.1585(4) 0.1107(3) 0.0289(12) Uani 1 1 d .
C2 C 0.1662(4) -0.1177(5) 0.0318(3) 0.0407(14) Uani 1 1 d .
H2A H 0.1359 -0.1661 -0.0069 0.061 Uiso 1 1 calc R
H2B H 0.2261 -0.1339 0.0268 0.061 Uiso 1 1 calc R
H2C H 0.1553 -0.0269 0.0249 0.061 Uiso 1 1 calc R
C3 C 0.1482(4) -0.3037(5) 0.1182(4) 0.0472(15) Uani 1 1 d .
H3A H 0.1184 -0.3463 0.0768 0.071 Uiso 1 1 calc R
H3B H 0.1257 -0.3320 0.1672 0.071 Uiso 1 1 calc R
H3C H 0.2076 -0.3249 0.1155 0.071 Uiso 1 1 calc R
C4 C 0.0431(4) -0.1236(6) 0.1156(4) 0.0395(15) Uani 1 1 d .
H4A H 0.0124 -0.1687 0.0757 0.059 Uiso 1 1 calc R
H4B H 0.0363 -0.0319 0.1086 0.059 Uiso 1 1 calc R
H4C H 0.0212 -0.1483 0.1655 0.059 Uiso 1 1 calc R
C5 C 0.3052(3) -0.0416(5) 0.1620(3) 0.0302(11) Uani 1 1 d .
C6 C 0.3107(3) 0.0582(5) 0.0984(3) 0.0358(13) Uani 1 1 d .
H6A H 0.3691 0.0712 0.0844 0.054 Uiso 1 1 calc R
H6B H 0.2869 0.1385 0.1165 0.054 Uiso 1 1 calc R
H6C H 0.2794 0.0286 0.0540 0.054 Uiso 1 1 calc R
C7 C 0.3505(3) -0.1649(5) 0.1380(4) 0.0438(14) Uani 1 1 d .
H7A H 0.4082 -0.1452 0.1243 0.066 Uiso 1 1 calc R
H7B H 0.3219 -0.2024 0.0941 0.066 Uiso 1 1 calc R
H7C H 0.3500 -0.2253 0.1804 0.066 Uiso 1 1 calc R
C8 C 0.3507(3) 0.0129(5) 0.2305(3) 0.0394(16) Uani 1 1 d .
H8A H 0.4093 0.0273 0.2174 0.059 Uiso 1 1 calc R
H8B H 0.3472 -0.0470 0.2730 0.059 Uiso 1 1 calc R
H8C H 0.3249 0.0936 0.2452 0.059 Uiso 1 1 calc R
C9 C 0.2051(3) -0.0280(5) 0.4264(3) 0.0339(12) Uani 1 1 d .
C10 C 0.2560(4) 0.0911(5) 0.4068(4) 0.0433(16) Uani 1 1 d .
H10A H 0.2923 0.1128 0.4497 0.065 Uiso 1 1 calc R
H10B H 0.2180 0.1621 0.3966 0.065 Uiso 1 1 calc R
H10C H 0.2900 0.0746 0.3616 0.065 Uiso 1 1 calc R
C11 C 0.2673(4) -0.1363(6) 0.4454(4) 0.0569(17) Uani 1 1 d .
H11A H 0.3012 -0.1119 0.4893 0.085 Uiso 1 1 calc R
H11B H 0.3036 -0.1514 0.4015 0.085 Uiso 1 1 calc R
H11C H 0.2363 -0.2140 0.4572 0.085 Uiso 1 1 calc R
C12 C 0.1552(4) 0.0033(6) 0.4972(3) 0.0504(15) Uani 1 1 d .
H12A H 0.1934 0.0220 0.5392 0.076 Uiso 1 1 calc R
H12B H 0.1201 -0.0694 0.5107 0.076 Uiso 1 1 calc R
H12C H 0.1200 0.0775 0.4873 0.076 Uiso 1 1 calc R
C13 C 0.0444(3) -0.1633(5) 0.3759(3) 0.0284(13) Uani 1 1 d .
C14 C -0.0178(4) -0.0776(5) 0.4193(4) 0.0385(14) Uani 1 1 d .
H14A H -0.0650 -0.1288 0.4368 0.058 Uiso 1 1 calc R
H14B H -0.0379 -0.0104 0.3853 0.058 Uiso 1 1 calc R
H14C H 0.0102 -0.0393 0.4632 0.058 Uiso 1 1 calc R
C15 C 0.0701(4) -0.2778(5) 0.4255(3) 0.0475(15) Uani 1 1 d .
H15A H 0.0201 -0.3242 0.4415 0.071 Uiso 1 1 calc R
H15B H 0.1000 -0.2475 0.4706 0.071 Uiso 1 1 calc R
H15C H 0.1063 -0.3343 0.3961 0.071 Uiso 1 1 calc R
C16 C -0.0021(3) -0.2130(5) 0.3066(3) 0.0447(14) Uani 1 1 d .
H16A H -0.0499 -0.2638 0.3233 0.067 Uiso 1 1 calc R
H16B H 0.0353 -0.2658 0.2760 0.067 Uiso 1 1 calc R
H16C H -0.0218 -0.1413 0.2760 0.067 Uiso 1 1 calc R
C17 C 0.1954(3) -0.1708(4) 0.2760(3) 0.0245(11) Uani 1 1 d .
H17A H 0.2530 -0.1858 0.2942 0.029 Uiso 1 1 calc R
H17B H 0.1671 -0.2531 0.2676 0.029 Uiso 1 1 calc R
C18 C 0.1042(3) 0.2718(4) 0.2014(3) 0.0269(11) Uani 1 1 d .
C19 C 0.0600(3) 0.2661(4) 0.2748(3) 0.0238(11) Uani 1 1 d .
H19A H -0.0021 0.2626 0.2706 0.029 Uiso 1 1 calc R
C20 C 0.0910(3) 0.3440(5) 0.3367(3) 0.0314(12) Uani 1 1 d .
C21 C 0.1658(3) 0.4035(4) 0.3336(4) 0.0352(14) Uani 1 1 d .
H21A H 0.1855 0.4501 0.3762 0.042 Uiso 1 1 calc R
C22 C 0.2149(3) 0.3957(4) 0.2657(4) 0.0320(16) Uani 1 1 d .
C23 C 0.1843(3) 0.3379(5) 0.2006(3) 0.0311(12) Uani 1 1 d .
H23A H 0.2157 0.3412 0.1549 0.037 Uiso 1 1 calc R
C24 C 0.2993(3) 0.4503(5) 0.2647(4) 0.0472(17) Uani 1 1 d .
C25 C 0.0362(4) 0.3581(6) 0.4041(3) 0.0383(15) Uani 1 1 d .
C26 C 0.0587(3) 0.2768(5) 0.1293(3) 0.0310(11) Uani 1 1 d .

loop_
_atom_site_aniso_label
_atom_site_aniso_U_11
_atom_site_aniso_U_22
_atom_site_aniso_U_33
_atom_site_aniso_U_23
_atom_site_aniso_U_13
_atom_site_aniso_U_12
Pt1 0.02269(10) 0.01836(10) 0.02078(11) 0.00000(12) -0.00060(12) 0.00047(5)
P1 0.0293(7) 0.0220(6) 0.0196(7) 0.0003(6) -0.0007(6) 0.0008(5)
P2 0.0273(7) 0.0235(6) 0.0209(7) -0.0017(5) 0.0006(6) 0.0027(5)
F1 0.122(3) 0.040(2) 0.059(2) -0.0061(18) 0.046(2) -0.015(2)
F2 0.051(2) 0.078(2) 0.049(2) -0.0118(18) 0.0069(18) 0.0205(18)
F3 0.069(3) 0.070(3) 0.033(2) -0.0165(16) -0.0023(19) -0.0004(16)
F4 0.0521(16) 0.060(2) 0.0273(19) 0.0016(15) 0.0000(16) 0.0038(16)
F5 0.0358(15) 0.0437(17) 0.0412(19) 0.0015(15) -0.0099(14) -0.0073(13)
F6 0.058(2) 0.038(2) 0.052(3) 0.0192(15) -0.015(2) 0.0069(15)
F7 0.046(2) 0.0343(18) 0.147(4) -0.021(2) -0.011(2) -0.0104(16)
F8 0.053(3) 0.135(4) 0.076(3) 0.007(3) 0.007(2) -0.046(3)
F9 0.0401(18) 0.053(2) 0.119(4) 0.000(2) -0.025(2) 0.0012(19)
C1 0.036(3) 0.024(3) 0.027(3) -0.008(2) -0.001(2) -0.006(2)
C2 0.046(3) 0.048(3) 0.028(3) -0.009(3) -0.003(3) 0.000(3)
C3 0.065(4) 0.031(3) 0.045(4) -0.009(3) -0.001(3) -0.003(3)
C4 0.037(3) 0.045(3) 0.037(4) -0.006(3) -0.002(3) -0.011(3)
C5 0.030(3) 0.033(3) 0.027(3) 0.001(2) 0.002(2) 0.000(2)
C6 0.034(3) 0.035(3) 0.038(4) 0.000(3) 0.007(3) -0.002(2)
C7 0.039(3) 0.044(3) 0.048(4) 0.004(3) 0.010(3) 0.018(3)
C8 0.029(2) 0.054(3) 0.035(5) 0.000(2) 0.002(2) -0.006(2)
C9 0.036(3) 0.039(3) 0.027(3) 0.000(2) -0.008(2) 0.005(2)
C10 0.041(4) 0.053(4) 0.035(4) -0.006(2) -0.004(3) -0.003(2)
C11 0.063(4) 0.060(4) 0.047(4) 0.001(3) -0.023(3) 0.027(3)
C12 0.061(3) 0.063(4) 0.027(3) -0.016(3) -0.003(3) -0.010(3)
C13 0.038(3) 0.021(3) 0.026(3) 0.002(2) 0.008(3) -0.001(2)
C14 0.037(3) 0.040(3) 0.038(4) 0.001(2) 0.011(3) 0.000(2)
C15 0.064(4) 0.027(3) 0.051(4) 0.013(3) 0.013(3) 0.004(3)
C16 0.041(3) 0.051(3) 0.042(4) -0.011(3) 0.005(3) -0.017(3)
C17 0.034(2) 0.017(2) 0.023(3) 0.0002(17) 0.002(2) 0.0039(18)
C18 0.025(2) 0.019(2) 0.036(4) 0.002(2) -0.002(2) -0.003(2)
C19 0.024(2) 0.019(2) 0.029(3) 0.0003(18) -0.001(2) 0.0028(19)
C20 0.040(3) 0.023(3) 0.032(3) 0.005(2) -0.002(3) 0.005(2)
C21 0.036(3) 0.026(3) 0.044(4) -0.002(2) -0.014(3) 0.001(2)
C22 0.032(2) 0.019(2) 0.044(5) 0.003(2) -0.007(3) 0.0015(18)
C23 0.037(3) 0.025(3) 0.032(3) 0.006(2) 0.004(2) 0.004(2)
C24 0.036(3) 0.039(3) 0.067(6) -0.001(3) -0.004(3) -0.002(2)
C25 0.049(4) 0.032(3) 0.034(4) -0.007(3) -0.001(3) -0.007(3)
C26 0.039(3) 0.027(3) 0.027(3) 0.003(2) 0.005(2) 0.003(2)

loop_
_atom_type_symbol
_atom_type_description
_atom_type_scat_dispersion_real
_atom_type_scat_dispersion_imag
_atom_type_scat_source
C C 0.0033 0.0016 'International Tables Vol C Tables 4.2.6.8 and 6.1.1.4'
H H 0.0000 0.0000 'International Tables Vol C Tables 4.2.6.8 and 6.1.1.4'
F F 0.0171 0.0103 'International Tables Vol C Tables 4.2.6.8 and 6.1.1.4'
P P 0.1023 0.0942 'International Tables Vol C Tables 4.2.6.8 and 6.1.1.4'
Pt Pt -1.7033 8.3905 'International Tables Vol C Tables 4.2.6.8 and 6.1.1.4'

loop_
_geom_angle_atom_site_label_1
_geom_angle_atom_site_label_2
_geom_angle_atom_site_label_3
_geom_angle
C18 Pt1 C19 40.80(19)
C18 Pt1 P1 161.41(15)
C19 Pt1 P1 122.43(13)
C18 Pt1 P2 121.59(15)
C19 Pt1 P2 162.12(13)
P1 Pt1 P2 75.45(5)
C17 P1 C13 105.8(2)
C17 P1 C9 107.9(2)
C13 P1 C9 108.8(2)
C17 P1 Pt1 92.90(15)
C13 P1 Pt1 122.28(18)
C9 P1 Pt1 116.34(16)
C17 P2 C5 106.0(2)
C17 P2 C1 108.3(2)
C5 P2 C1 109.4(2)
C17 P2 Pt1 92.99(14)
C5 P2 Pt1 119.13(16)
C1 P2 Pt1 118.37(16)
C2 C1 C3 108.7(4)
C2 C1 C4 106.3(5)
C3 C1 C4 109.9(4)
C2 C1 P2 112.2(3)
C3 C1 P2 112.2(4)
C4 C1 P2 107.3(4)
C8 C5 C6 106.9(4)
C8 C5 C7 107.9(4)
C6 C5 C7 110.4(4)
C8 C5 P2 108.0(3)
C6 C5 P2 110.1(3)
C7 C5 P2 113.3(4)
C12 C9 C10 106.7(5)
C12 C9 C11 108.9(5)
C10 C9 C11 107.8(5)
C12 C9 P1 112.2(4)
C10 C9 P1 107.9(4)
C11 C9 P1 113.1(4)
C16 C13 C15 108.4(5)
C16 C13 C14 106.2(5)
C15 C13 C14 110.4(5)
C16 C13 P1 108.4(4)
C15 C13 P1 113.4(4)
C14 C13 P1 109.8(4)
P2 C17 P1 98.6(2)
C23 C18 C26 114.4(5)
C23 C18 C19 116.8(5)
C26 C18 C19 121.3(4)
C23 C18 Pt1 108.4(3)
C26 C18 Pt1 117.5(3)
C19 C18 Pt1 70.1(3)
C20 C19 C18 118.0(4)
C20 C19 Pt1 118.2(3)
C18 C19 Pt1 69.1(3)
C21 C20 C19 122.3(5)
C21 C20 C25 120.7(5)
C19 C20 C25 117.0(5)
C20 C21 C22 119.7(5)
C23 C22 C21 121.1(5)
C23 C22 C24 119.3(5)
C21 C22 C24 119.6(5)
C22 C23 C18 120.9(5)
F8 C24 F9 105.7(5)
F8 C24 F7 106.1(5)
F9 C24 F7 104.7(5)
F8 C24 C22 115.8(6)
F9 C24 C22 111.5(5)
F7 C24 C22 112.2(5)
F3 C25 F1 105.8(5)
F3 C25 F2 105.7(5)
F1 C25 F2 105.5(5)
F3 C25 C20 114.1(5)
F1 C25 C20 112.6(5)
F2 C25 C20 112.6(5)
F5 C26 F4 106.7(4)
F5 C26 F6 105.1(4)
F4 C26 F6 104.4(4)
F5 C26 C18 114.0(4)
F4 C26 C18 113.5(4)
F6 C26 C18 112.2(4)

loop_
_geom_bond_atom_site_label_1
_geom_bond_atom_site_label_2
_geom_bond_distance
Pt1 C18 2.105(5)
Pt1 C19 2.119(4)
Pt1 P1 2.3113(13)
Pt1 P2 2.3128(12)
P1 C17 1.868(5)
P1 C13 1.884(6)
P1 C9 1.899(5)
P2 C17 1.863(5)
P2 C5 1.889(5)
P2 C1 1.908(5)
F1 C25 1.341(7)
F2 C25 1.340(7)
F3 C25 1.334(7)
F4 C26 1.345(6)
F5 C26 1.341(6)
F6 C26 1.362(6)
F7 C24 1.351(6)
F8 C24 1.317(8)
F9 C24 1.341(7)
C1 C2 1.525(8)
C1 C3 1.545(7)
C1 C4 1.556(7)
C5 C8 1.520(7)
C5 C6 1.537(7)
C5 C7 1.547(7)
C9 C12 1.515(7)
C9 C10 1.536(7)
C9 C11 1.552(7)
C13 C16 1.521(8)
C13 C15 1.545(7)
C13 C14 1.547(7)
C18 C23 1.461(7)
C18 C26 1.465(7)
C18 C19 1.472(7)
C19 C20 1.451(7)
C20 C21 1.355(8)
C20 C25 1.483(8)
C21 C22 1.433(9)
C22 C23 1.385(8)
C22 C24 1.471(7)
